data_7024673
loop_
_publ_author_name
'Chen, Yanhui'
'Peng, Ying'
'Chen, Pingping'
'Zhao, Jinfeng'
'Liu, Litao'
'Li, Yang'
'Chen, Shuoyi'
'Qu, Jingping'

_publ_section_title
;
 Insertion reactions of CS2, COS, and PhNCS at thiolate-bridged diiron
 centers.
;
_journal_issue 12
_journal_name_full 'Dalton transactions (Cambridge, England : 2003)'
_journal_page_first 3020
_journal_page_last 3025
_journal_paper_doi 10.1039/b920144k
_journal_volume 39
_journal_year 2010
_chemical_formula_sum 'C24 H39 Fe2 S5'
_chemical_formula_weight 599.55
_chemical_name_systematic
;
?
;
_space_group_IT_number 2
_symmetry_cell_setting triclinic
_symmetry_space_group_name_Hall '-P 1'
_symmetry_space_group_name_H-M 'P -1'
_atom_sites_solution_hydrogens geom
_atom_sites_solution_primary direct
_atom_sites_solution_secondary difmap
_audit_creation_method SHELXL-97
_cell_angle_alpha 70.051(2)
_cell_angle_beta 89.969(2)
_cell_angle_gamma 83.232(2)
_cell_formula_units_Z 8
_cell_length_a 16.2519(6)
_cell_length_b 16.6115(6)
_cell_length_c 22.6704(9)
_cell_measurement_reflns_used 5904
_cell_measurement_temperature 293(2)
_cell_measurement_theta_max 27.20
_cell_measurement_theta_min 2.34
_cell_volume 5707.8(4)
_computing_cell_refinement 'Bruker SMART'
_computing_data_collection 'Bruker SMART'
_computing_data_reduction 'Bruker SAINT'
_computing_molecular_graphics 'Bruker SHELXTL'
_computing_publication_material 'Bruker SHELXTL'
_computing_structure_refinement 'SHELXL-97 (Sheldrick, 1997)'
_computing_structure_solution 'SHELXS-97 (Sheldrick, 1990)'
_diffrn_ambient_temperature 293(2)
_diffrn_measured_fraction_theta_full 0.924
_diffrn_measured_fraction_theta_max 0.924
_diffrn_measurement_device_type 'CCD area detector'
_diffrn_measurement_method 'phi and omega scans'
_diffrn_radiation_monochromator graphite
_diffrn_radiation_source 'fine-focus sealed tube'
_diffrn_radiation_type MoK\a
_diffrn_radiation_wavelength 0.71073
_diffrn_reflns_av_R_equivalents 0.0221
_diffrn_reflns_av_sigmaI/netI 0.0314
_diffrn_reflns_limit_h_max 18
_diffrn_reflns_limit_h_min -19
_diffrn_reflns_limit_k_max 19
_diffrn_reflns_limit_k_min -19
_diffrn_reflns_limit_l_max 26
_diffrn_reflns_limit_l_min -24
_diffrn_reflns_number 46198
_diffrn_reflns_theta_full 25.00
_diffrn_reflns_theta_max 25.00
_diffrn_reflns_theta_min 1.75
_exptl_absorpt_coefficient_mu 1.393
_exptl_absorpt_correction_type none
_exptl_crystal_colour blue-purple
_exptl_crystal_density_diffrn 1.395
_exptl_crystal_density_meas 0
_exptl_crystal_density_method 'not measured'
_exptl_crystal_description block
_exptl_crystal_F_000 2520
_exptl_crystal_size_max 0.35
_exptl_crystal_size_mid 0.33
_exptl_crystal_size_min 0.25
_refine_diff_density_max 0.612
_refine_diff_density_min -0.369
_refine_diff_density_rms 0.055
_refine_ls_extinction_coef 0.00006(3)
_refine_ls_extinction_expression Fc^*^=kFc[1+0.001xFc^2^\l^3^/sin(2\q)]^-1/4^
_refine_ls_extinction_method SHELXL
_refine_ls_goodness_of_fit_ref 1.017
_refine_ls_hydrogen_treatment constr
_refine_ls_matrix_type full
_refine_ls_number_parameters 1118
_refine_ls_number_reflns 18553
_refine_ls_number_restraints 0
_refine_ls_restrained_S_all 1.017
_refine_ls_R_factor_all 0.0802
_refine_ls_R_factor_gt 0.0344
_refine_ls_shift/su_max 0.002
_refine_ls_shift/su_mean 0.000
_refine_ls_structure_factor_coef Fsqd
_refine_ls_weighting_details 'calc w=1/[\s^2^(Fo^2^)+(0.0480P)^2^+0.0000P] where P=(Fo^2^+2Fc^2^)/3'
_refine_ls_weighting_scheme calc
_refine_ls_wR_factor_gt 0.0997
_refine_ls_wR_factor_ref 0.1071
_reflns_number_gt 7737
_reflns_number_total 18553
_reflns_threshold_expression >2sigma(I)
_cod_data_source_file b920144k.txt
_cod_data_source_block 2b
_cod_depositor_comments
;
The following automatic conversions were performed:

'_symmetry_cell_setting' value 'Triclinic' changed to 'triclinic'
according to /home/saulius/struct/CIF-dictionaries/cif_core.dic
dictionary named 'cif_core.dic' version 2.4.2 from 2011-04-26.

Automatic conversion script
Id: cif_fix_values 1891 2012-01-12 08:04:46Z andrius 
;
_cod_original_sg_symbol_H-M P-1
_cod_database_code 7024673

loop_
_symmetry_equiv_pos_as_xyz
'x, y, z'
'-x, -y, -z'

loop_
_atom_site_label
_atom_site_type_symbol
_atom_site_fract_x
_atom_site_fract_y
_atom_site_fract_z
_atom_site_U_iso_or_equiv
_atom_site_adp_type
_atom_site_occupancy
_atom_site_symmetry_multiplicity
_atom_site_calc_flag
_atom_site_refinement_flags
Fe1 Fe 1.91285(5) 0.72994(6) 0.10293(4) 0.0404(2) Uani 1 1 d .
Fe2 Fe 1.94713(5) 0.79022(5) 0.22659(4) 0.0382(2) Uani 1 1 d .
Fe3 Fe 2.58730(5) 0.27009(5) 0.46793(4) 0.0405(2) Uani 1 1 d .
Fe4 Fe 2.55287(5) 0.20982(5) 0.62172(4) 0.0383(2) Uani 1 1 d .
Fe5 Fe 2.05287(5) 0.20997(5) 0.27337(4) 0.0385(2) Uani 1 1 d .
Fe6 Fe 2.08723(5) 0.27024(6) 0.39697(4) 0.0407(2) Uani 1 1 d .
Fe7 Fe 2.58719(5) 0.27007(5) -0.03213(4) 0.0408(2) Uani 1 1 d .
Fe8 Fe 2.55289(5) 0.20989(5) 0.12166(4) 0.0385(2) Uani 1 1 d .
S1 S 2.01990(9) 0.71790(10) 0.17109(8) 0.0440(4) Uani 1 1 d .
S2 S 1.87114(10) 0.84168(10) 0.13535(8) 0.0490(5) Uani 1 1 d .
S3 S 1.84025(10) 0.63590(11) 0.16501(9) 0.0560(5) Uani 1 1 d .
S4 S 1.87168(11) 0.69197(11) 0.27733(8) 0.0544(5) Uani 1 1 d .
S5 S 1.76155(12) 0.56033(13) 0.28032(10) 0.0770(7) Uani 1 1 d .
S6 S 2.48008(9) 0.28238(10) 0.52988(7) 0.0444(4) Uani 1 1 d .
S7 S 2.62883(10) 0.15813(10) 0.55618(8) 0.0499(5) Uani 1 1 d .
S8 S 2.65986(10) 0.36421(11) 0.48294(8) 0.0557(5) Uani 1 1 d .
S9 S 2.62822(10) 0.30806(11) 0.62321(8) 0.0541(5) Uani 1 1 d .
S10 S 2.73867(12) 0.43987(13) 0.56053(10) 0.0776(7) Uani 1 1 d .
S11 S 1.97999(9) 0.28237(10) 0.32888(8) 0.0438(4) Uani 1 1 d .
S12 S 2.12847(10) 0.15813(10) 0.36486(8) 0.0502(5) Uani 1 1 d .
S13 S 2.15984(10) 0.36419(11) 0.33498(8) 0.0556(5) Uani 1 1 d .
S14 S 2.12840(10) 0.30800(11) 0.22279(8) 0.0539(5) Uani 1 1 d .
S15 S 2.23866(12) 0.43992(13) 0.21973(10) 0.0775(7) Uani 1 1 d .
S16 S 2.48017(9) 0.28227(10) 0.03002(7) 0.0439(4) Uani 1 1 d .
S17 S 2.62857(10) 0.15829(10) 0.05604(8) 0.0495(5) Uani 1 1 d .
S18 S 2.65985(10) 0.36407(11) -0.01712(8) 0.0556(5) Uani 1 1 d .
S19 S 2.62828(10) 0.30815(11) 0.12316(8) 0.0538(5) Uani 1 1 d .
S20 S 2.73853(12) 0.43985(13) 0.06016(10) 0.0769(6) Uani 1 1 d .
C1 C 1.8792(5) 0.8073(5) 0.0086(3) 0.073(2) Uani 1 1 d .
C2 C 1.8564(4) 0.7248(6) 0.0200(3) 0.070(2) Uani 1 1 d .
C3 C 1.9272(4) 0.6626(4) 0.0373(3) 0.060(2) Uani 1 1 d .
C4 C 1.9955(4) 0.7061(4) 0.0362(3) 0.0533(19) Uani 1 1 d .
C5 C 1.9681(4) 0.7950(5) 0.0198(3) 0.058(2) Uani 1 1 d .
C6 C 1.8195(5) 0.8889(5) -0.0154(4) 0.145(4) Uani 1 1 d .
H6A H 1.8177 0.9103 -0.0605 0.217 Uiso 1 1 calc R
H6B H 1.8375 0.9314 0.0000 0.217 Uiso 1 1 calc R
H6C H 1.7652 0.8771 -0.0009 0.217 Uiso 1 1 calc R
C7 C 1.7716(4) 0.6991(6) 0.0110(4) 0.128(4) Uani 1 1 d .
H7A H 1.7635 0.7028 -0.0319 0.192 Uiso 1 1 calc R
H7B H 1.7292 0.7372 0.0209 0.192 Uiso 1 1 calc R
H7C H 1.7687 0.6409 0.0382 0.192 Uiso 1 1 calc R
C8 C 1.9356(5) 0.5667(4) 0.0513(4) 0.105(3) Uani 1 1 d .
H8A H 1.9415 0.5548 0.0129 0.157 Uiso 1 1 calc R
H8B H 1.8871 0.5443 0.0715 0.157 Uiso 1 1 calc R
H8C H 1.9836 0.5396 0.0786 0.157 Uiso 1 1 calc R
C9 C 2.0873(4) 0.6718(5) 0.0456(4) 0.098(3) Uani 1 1 d .
H9A H 2.1082 0.6683 0.0068 0.147 Uiso 1 1 calc R
H9B H 2.0947 0.6154 0.0772 0.147 Uiso 1 1 calc R
H9C H 2.1169 0.7100 0.0586 0.147 Uiso 1 1 calc R
C10 C 2.0185(5) 0.8684(5) 0.0093(3) 0.116(4) Uani 1 1 d .
H10A H 2.0371 0.8859 -0.0329 0.175 Uiso 1 1 calc R
H10B H 2.0656 0.8501 0.0383 0.175 Uiso 1 1 calc R
H10C H 1.9850 0.9161 0.0157 0.175 Uiso 1 1 calc R
C11 C 1.9243(4) 0.8629(6) 0.2859(5) 0.078(3) Uani 1 1 d .
C12 C 1.9889(5) 0.7983(5) 0.3122(3) 0.078(3) Uani 1 1 d .
C13 C 2.0526(4) 0.8081(4) 0.2718(3) 0.063(2) Uani 1 1 d .
C14 C 2.0302(4) 0.8812(5) 0.2180(3) 0.0559(19) Uani 1 1 d .
C15 C 1.9513(5) 0.9159(4) 0.2274(4) 0.072(2) Uani 1 1 d .
C16 C 1.8446(5) 0.8737(7) 0.3196(5) 0.190(6) Uani 1 1 d .
H16A H 1.8510 0.9107 0.3434 0.285 Uiso 1 1 calc R
H16B H 1.8333 0.8183 0.3474 0.285 Uiso 1 1 calc R
H16C H 1.7994 0.8988 0.2892 0.285 Uiso 1 1 calc R
C17 C 1.9973(6) 0.7272(6) 0.3770(3) 0.152(4) Uani 1 1 d .
H17A H 2.0191 0.7489 0.4072 0.228 Uiso 1 1 calc R
H17B H 2.0342 0.6786 0.3753 0.228 Uiso 1 1 calc R
H17C H 1.9438 0.7097 0.3893 0.228 Uiso 1 1 calc R
C18 C 2.1389(4) 0.7596(6) 0.2787(5) 0.143(4) Uani 1 1 d .
H18A H 2.1750 0.7827 0.3005 0.215 Uiso 1 1 calc R
H18B H 2.1593 0.7656 0.2379 0.215 Uiso 1 1 calc R
H18C H 2.1370 0.6996 0.3021 0.215 Uiso 1 1 calc R
C19 C 2.0785(6) 0.9229(6) 0.1608(4) 0.154(5) Uani 1 1 d .
H19A H 2.1115 0.9623 0.1693 0.232 Uiso 1 1 calc R
H19B H 2.0406 0.9538 0.1258 0.232 Uiso 1 1 calc R
H19C H 2.1140 0.8791 0.1511 0.232 Uiso 1 1 calc R
C20 C 1.8980(5) 0.9972(5) 0.1881(4) 0.126(3) Uani 1 1 d .
H20A H 1.9120 1.0450 0.1991 0.189 Uiso 1 1 calc R
H20B H 1.8406 0.9907 0.1957 0.189 Uiso 1 1 calc R
H20C H 1.9074 1.0078 0.1444 0.189 Uiso 1 1 calc R
C21 C 2.0478(4) 0.6054(4) 0.2195(3) 0.075(2) Uani 1 1 d .
H21A H 2.0930 0.6007 0.2481 0.112 Uiso 1 1 calc R
H21B H 2.0642 0.5722 0.1931 0.112 Uiso 1 1 calc R
H21C H 2.0009 0.5838 0.2427 0.112 Uiso 1 1 calc R
C22 C 1.7596(3) 0.8465(5) 0.1494(3) 0.087(3) Uani 1 1 d .
H22A H 1.7287 0.8686 0.1099 0.130 Uiso 1 1 calc R
H22B H 1.7454 0.8838 0.1732 0.130 Uiso 1 1 calc R
H22C H 1.7465 0.7896 0.1725 0.130 Uiso 1 1 calc R
C23 C 1.8293(4) 0.6341(4) 0.2401(3) 0.0534(19) Uani 1 1 d .
C24 C 1.7753(4) 0.5505(4) 0.3607(3) 0.088(3) Uani 1 1 d .
H24A H 1.7400 0.5108 0.3859 0.132 Uiso 1 1 calc R
H24B H 1.7612 0.6059 0.3650 0.132 Uiso 1 1 calc R
H24C H 1.8321 0.5294 0.3745 0.132 Uiso 1 1 calc R
C25 C 2.6240(5) 0.1983(5) 0.4097(3) 0.067(2) Uani 1 1 d .
C26 C 2.6425(4) 0.2820(5) 0.3800(3) 0.0565(19) Uani 1 1 d .
C27 C 2.5668(4) 0.3371(5) 0.3692(3) 0.062(2) Uani 1 1 d .
C28 C 2.5026(4) 0.2884(5) 0.3918(3) 0.059(2) Uani 1 1 d .
C29 C 2.5359(5) 0.2009(5) 0.4187(3) 0.065(2) Uani 1 1 d .
C30 C 2.6790(5) 0.1131(5) 0.4285(3) 0.123(4) Uani 1 1 d .
H30A H 2.6848 0.0941 0.3930 0.185 Uiso 1 1 calc R
H30B H 2.6546 0.0710 0.4618 0.185 Uiso 1 1 calc R
H30C H 2.7326 0.1199 0.4425 0.185 Uiso 1 1 calc R
C31 C 2.7283(4) 0.3034(6) 0.3595(3) 0.113(3) Uani 1 1 d .
H31A H 2.7349 0.3039 0.3173 0.170 Uiso 1 1 calc R
H31B H 2.7692 0.2607 0.3871 0.170 Uiso 1 1 calc R
H31C H 2.7352 0.3592 0.3612 0.170 Uiso 1 1 calc R
C32 C 2.5638(5) 0.4330(5) 0.3343(3) 0.107(3) Uani 1 1 d .
H32A H 2.5536 0.4449 0.2903 0.161 Uiso 1 1 calc R
H32B H 2.6158 0.4514 0.3408 0.161 Uiso 1 1 calc R
H32C H 2.5200 0.4635 0.3498 0.161 Uiso 1 1 calc R
C33 C 2.4125(4) 0.3276(5) 0.3815(3) 0.103(3) Uani 1 1 d .
H33A H 2.3908 0.3254 0.3427 0.154 Uiso 1 1 calc R
H33B H 2.4082 0.3865 0.3796 0.154 Uiso 1 1 calc R
H33C H 2.3812 0.2956 0.4156 0.154 Uiso 1 1 calc R
C34 C 2.4824(5) 0.1314(5) 0.4434(3) 0.113(3) Uani 1 1 d .
H34A H 2.4683 0.1106 0.4106 0.169 Uiso 1 1 calc R
H34B H 2.4326 0.1538 0.4584 0.169 Uiso 1 1 calc R
H34C H 2.5115 0.0850 0.4774 0.169 Uiso 1 1 calc R
C35 C 2.5036(5) 0.2055(4) 0.7091(3) 0.068(2) Uani 1 1 d .
C36 C 2.5718(4) 0.1437(5) 0.7182(3) 0.066(2) Uani 1 1 d .
C37 C 2.5557(5) 0.0833(4) 0.6885(3) 0.070(2) Uani 1 1 d .
C38 C 2.4760(5) 0.1141(4) 0.6594(3) 0.065(2) Uani 1 1 d .
C39 C 2.4449(4) 0.1869(5) 0.6731(3) 0.067(2) Uani 1 1 d .
C40 C 2.4992(7) 0.2741(5) 0.7394(4) 0.170(5) Uani 1 1 d .
H40A H 2.4728 0.2543 0.7788 0.255 Uiso 1 1 calc R
H40B H 2.4677 0.3261 0.7122 0.255 Uiso 1 1 calc R
H40C H 2.5542 0.2854 0.7464 0.255 Uiso 1 1 calc R
C41 C 2.6537(5) 0.1290(7) 0.7569(4) 0.168(5) Uani 1 1 d .
H41A H 2.6455 0.0970 0.8002 0.252 Uiso 1 1 calc R
H41B H 2.6707 0.1837 0.7536 0.252 Uiso 1 1 calc R
H41C H 2.6958 0.0971 0.7411 0.252 Uiso 1 1 calc R
C42 C 2.6038(6) 0.0017(4) 0.6866(4) 0.195(6) Uani 1 1 d .
H42A H 2.5935 -0.0456 0.7233 0.292 Uiso 1 1 calc R
H42B H 2.6620 0.0073 0.6856 0.292 Uiso 1 1 calc R
H42C H 2.5869 -0.0090 0.6497 0.292 Uiso 1 1 calc R
C43 C 2.4221(6) 0.0774(5) 0.6227(4) 0.137(4) Uani 1 1 d .
H43A H 2.3919 0.0353 0.6513 0.205 Uiso 1 1 calc R
H43B H 2.4565 0.0506 0.5984 0.205 Uiso 1 1 calc R
H43C H 2.3838 0.1231 0.5950 0.205 Uiso 1 1 calc R
C44 C 2.3601(4) 0.2399(6) 0.6573(4) 0.151(4) Uani 1 1 d .
H44A H 2.3226 0.2148 0.6892 0.226 Uiso 1 1 calc R
H44B H 2.3396 0.2406 0.6175 0.226 Uiso 1 1 calc R
H44C H 2.3646 0.2979 0.6553 0.226 Uiso 1 1 calc R
C45 C 2.7404(3) 0.1537(5) 0.5725(3) 0.086(3) Uani 1 1 d .
H45A H 2.7576 0.1059 0.6101 0.130 Uiso 1 1 calc R
H45B H 2.7511 0.2064 0.5779 0.130 Uiso 1 1 calc R
H45C H 2.7708 0.1464 0.5380 0.130 Uiso 1 1 calc R
C46 C 2.4521(4) 0.3946(4) 0.5220(3) 0.077(2) Uani 1 1 d .
H46A H 2.4069 0.3992 0.5484 0.116 Uiso 1 1 calc R
H46B H 2.4358 0.4277 0.4791 0.116 Uiso 1 1 calc R
H46C H 2.4990 0.4163 0.5344 0.116 Uiso 1 1 calc R
C47 C 2.6707(4) 0.3661(4) 0.5576(3) 0.0507(18) Uani 1 1 d .
C48 C 2.7249(4) 0.4500(5) 0.6361(3) 0.089(3) Uani 1 1 d .
H48A H 2.7600 0.4899 0.6412 0.134 Uiso 1 1 calc R
H48B H 2.7391 0.3947 0.6682 0.134 Uiso 1 1 calc R
H48C H 2.6680 0.4709 0.6394 0.134 Uiso 1 1 calc R
C49 C 2.0561(5) 0.0836(5) 0.2695(4) 0.070(2) Uani 1 1 d .
C50 C 1.9767(5) 0.1134(5) 0.2839(3) 0.068(2) Uani 1 1 d .
C51 C 1.9460(4) 0.1860(5) 0.2343(4) 0.071(2) Uani 1 1 d .
C52 C 2.0040(5) 0.2046(4) 0.1891(3) 0.066(2) Uani 1 1 d .
C53 C 2.0720(5) 0.1427(5) 0.2099(3) 0.068(2) Uani 1 1 d .
C54 C 2.1026(6) 0.0020(4) 0.3126(5) 0.190(6) Uani 1 1 d .
H54A H 2.0920 -0.0452 0.2995 0.285 Uiso 1 1 calc R
H54B H 2.0847 -0.0083 0.3546 0.285 Uiso 1 1 calc R
H54C H 2.1609 0.0068 0.3115 0.285 Uiso 1 1 calc R
C55 C 1.9220(5) 0.0771(5) 0.3387(4) 0.129(4) Uani 1 1 d .
H55A H 1.8915 0.0356 0.3307 0.194 Uiso 1 1 calc R
H55B H 1.8841 0.1231 0.3434 0.194 Uiso 1 1 calc R
H55C H 1.9560 0.0497 0.3764 0.194 Uiso 1 1 calc R
C56 C 1.8605(5) 0.2404(6) 0.2221(5) 0.147(4) Uani 1 1 d .
H56A H 1.8231 0.2147 0.2032 0.221 Uiso 1 1 calc R
H56B H 1.8655 0.2978 0.1944 0.221 Uiso 1 1 calc R
H56C H 1.8394 0.2426 0.2612 0.221 Uiso 1 1 calc R
C57 C 2.0006(6) 0.2735(6) 0.1237(3) 0.160(5) Uani 1 1 d .
H57A H 1.9751 0.2532 0.0941 0.240 Uiso 1 1 calc R
H57B H 2.0559 0.2847 0.1115 0.240 Uiso 1 1 calc R
H57C H 1.9688 0.3256 0.1243 0.240 Uiso 1 1 calc R
C58 C 2.1533(5) 0.1289(7) 0.1786(5) 0.174(5) Uani 1 1 d .
H58A H 2.1457 0.0963 0.1518 0.261 Uiso 1 1 calc R
H58B H 2.1958 0.0979 0.2104 0.261 Uiso 1 1 calc R
H58C H 2.1696 0.1839 0.1542 0.261 Uiso 1 1 calc R
C59 C 2.0351(5) 0.2012(5) 0.4808(3) 0.060(2) Uani 1 1 d .
C60 C 2.0033(4) 0.2884(5) 0.4645(3) 0.060(2) Uani 1 1 d .
C61 C 2.0673(4) 0.3377(4) 0.4623(3) 0.060(2) Uani 1 1 d .
C62 C 2.1419(4) 0.2815(5) 0.4797(3) 0.060(2) Uani 1 1 d .
C63 C 2.1236(5) 0.1986(5) 0.4904(3) 0.067(2) Uani 1 1 d .
C64 C 1.9813(5) 0.1312(5) 0.4908(3) 0.113(3) Uani 1 1 d .
H64A H 1.9654 0.1118 0.5337 0.170 Uiso 1 1 calc R
H64B H 2.0113 0.0838 0.4817 0.170 Uiso 1 1 calc R
H64C H 1.9326 0.1529 0.4635 0.170 Uiso 1 1 calc R
C65 C 1.9126(4) 0.3273(6) 0.4549(3) 0.105(3) Uani 1 1 d .
H65A H 1.8912 0.3268 0.4945 0.158 Uiso 1 1 calc R
H65B H 1.8814 0.2939 0.4381 0.158 Uiso 1 1 calc R
H65C H 1.9081 0.3856 0.4262 0.158 Uiso 1 1 calc R
C66 C 2.0642(5) 0.4334(5) 0.4493(4) 0.108(3) Uani 1 1 d .
H66A H 2.0549 0.4452 0.4875 0.162 Uiso 1 1 calc R
H66B H 2.0199 0.4639 0.4191 0.162 Uiso 1 1 calc R
H66C H 2.1159 0.4520 0.4329 0.162 Uiso 1 1 calc R
C67 C 2.2281(4) 0.3043(6) 0.4887(4) 0.112(3) Uani 1 1 d .
H67A H 2.2355 0.3036 0.5309 0.168 Uiso 1 1 calc R
H67B H 2.2338 0.3608 0.4597 0.168 Uiso 1 1 calc R
H67C H 2.2693 0.2628 0.4812 0.168 Uiso 1 1 calc R
C68 C 2.1793(5) 0.1141(5) 0.5151(3) 0.127(4) Uani 1 1 d .
H68A H 2.1848 0.0960 0.5601 0.191 Uiso 1 1 calc R
H68B H 2.2330 0.1212 0.4977 0.191 Uiso 1 1 calc R
H68C H 2.1557 0.0712 0.5033 0.191 Uiso 1 1 calc R
C69 C 1.9519(4) 0.3945(4) 0.2805(3) 0.076(2) Uani 1 1 d .
H69A H 1.9067 0.3990 0.2519 0.113 Uiso 1 1 calc R
H69B H 1.9987 0.4162 0.2572 0.113 Uiso 1 1 calc R
H69C H 1.9355 0.4277 0.3069 0.113 Uiso 1 1 calc R
C70 C 2.2385(4) 0.1530(4) 0.3512(3) 0.083(2) Uani 1 1 d .
H70A H 2.2555 0.1052 0.3375 0.124 Uiso 1 1 calc R
H70B H 2.2687 0.1456 0.3895 0.124 Uiso 1 1 calc R
H70C H 2.2495 0.2057 0.3195 0.124 Uiso 1 1 calc R
C71 C 2.1708(4) 0.3661(4) 0.2598(3) 0.0503(18) Uani 1 1 d .
C72 C 2.2243(4) 0.4496(4) 0.1393(3) 0.087(3) Uani 1 1 d .
H72A H 2.2592 0.4896 0.1139 0.131 Uiso 1 1 calc R
H72B H 2.1673 0.4703 0.1258 0.131 Uiso 1 1 calc R
H72C H 2.2386 0.3942 0.1350 0.131 Uiso 1 1 calc R
C73 C 2.5307(4) 0.2054(5) -0.0827(3) 0.057(2) Uani 1 1 d .
C74 C 2.5048(4) 0.2938(5) -0.1109(3) 0.0547(19) Uani 1 1 d .
C75 C 2.5729(4) 0.3374(5) -0.1312(3) 0.060(2) Uani 1 1 d .
C76 C 2.6435(4) 0.2746(6) -0.1177(3) 0.073(3) Uani 1 1 d .
C77 C 2.6204(5) 0.1924(5) -0.0875(3) 0.074(2) Uani 1 1 d .
C78 C 2.4807(5) 0.1312(5) -0.0565(3) 0.120(4) Uani 1 1 d .
H78A H 2.4616 0.1143 -0.0901 0.180 Uiso 1 1 calc R
H78B H 2.4340 0.1487 -0.0359 0.180 Uiso 1 1 calc R
H78C H 2.5148 0.0834 -0.0269 0.180 Uiso 1 1 calc R
C79 C 2.4128(4) 0.3283(5) -0.1191(3) 0.099(3) Uani 1 1 d .
H79A H 2.3924 0.3320 -0.1598 0.149 Uiso 1 1 calc R
H79B H 2.4053 0.3846 -0.1155 0.149 Uiso 1 1 calc R
H79C H 2.3829 0.2900 -0.0873 0.149 Uiso 1 1 calc R
C80 C 2.5636(5) 0.4336(5) -0.1665(3) 0.108(3) Uani 1 1 d .
H80A H 2.5585 0.4443 -0.2107 0.163 Uiso 1 1 calc R
H80B H 2.6115 0.4569 -0.1575 0.163 Uiso 1 1 calc R
H80C H 2.5149 0.4606 -0.1535 0.163 Uiso 1 1 calc R
C81 C 2.7283(4) 0.3004(6) -0.1395(4) 0.127(4) Uani 1 1 d .
H81A H 2.7370 0.2958 -0.1801 0.191 Uiso 1 1 calc R
H81B H 2.7706 0.2629 -0.1101 0.191 Uiso 1 1 calc R
H81C H 2.7307 0.3589 -0.1419 0.191 Uiso 1 1 calc R
C82 C 2.6798(5) 0.1108(5) -0.0700(4) 0.141(4) Uani 1 1 d .
H82A H 2.6804 0.0877 -0.1035 0.211 Uiso 1 1 calc R
H82B H 2.6625 0.0694 -0.0325 0.211 Uiso 1 1 calc R
H82C H 2.7344 0.1230 -0.0628 0.211 Uiso 1 1 calc R
C83 C 2.4480(4) 0.1915(4) 0.1759(3) 0.064(2) Uani 1 1 d .
C84 C 2.5115(5) 0.2018(5) 0.2111(3) 0.078(3) Uani 1 1 d .
C85 C 2.5758(4) 0.1373(6) 0.2176(4) 0.080(3) Uani 1 1 d .
C86 C 2.5496(5) 0.0845(4) 0.1860(4) 0.074(3) Uani 1 1 d .
C87 C 2.4702(4) 0.1188(5) 0.1584(3) 0.0573(19) Uani 1 1 d .
C88 C 2.3608(4) 0.2408(6) 0.1584(4) 0.139(4) Uani 1 1 d .
H88A H 2.3243 0.2170 0.1915 0.208 Uiso 1 1 calc R
H88B H 2.3407 0.2358 0.1202 0.208 Uiso 1 1 calc R
H88C H 2.3626 0.3006 0.1526 0.208 Uiso 1 1 calc R
C89 C 2.5013(6) 0.2732(6) 0.2398(4) 0.152(4) Uani 1 1 d .
H89A H 2.4792 0.2515 0.2808 0.228 Uiso 1 1 calc R
H89B H 2.4639 0.3211 0.2134 0.228 Uiso 1 1 calc R
H89C H 2.5542 0.2917 0.2433 0.228 Uiso 1 1 calc R
C90 C 2.6550(5) 0.1270(7) 0.2566(4) 0.198(6) Uani 1 1 d .
H90A H 2.6487 0.0896 0.2988 0.297 Uiso 1 1 calc R
H90B H 2.6658 0.1824 0.2569 0.297 Uiso 1 1 calc R
H90C H 2.7005 0.1023 0.2387 0.297 Uiso 1 1 calc R
C91 C 2.6016(5) 0.0026(4) 0.1865(4) 0.129(4) Uani 1 1 d .
H91A H 2.5868 -0.0454 0.2209 0.194 Uiso 1 1 calc R
H91B H 2.6592 0.0079 0.1911 0.194 Uiso 1 1 calc R
H91C H 2.5917 -0.0067 0.1477 0.194 Uiso 1 1 calc R
C92 C 2.4212(6) 0.0775(6) 0.1224(4) 0.152(5) Uani 1 1 d .
H92A H 2.3878 0.0388 0.1507 0.228 Uiso 1 1 calc R
H92B H 2.4586 0.0460 0.1029 0.228 Uiso 1 1 calc R
H92C H 2.3860 0.1215 0.0907 0.228 Uiso 1 1 calc R
C93 C 2.4518(4) 0.3946(4) 0.0218(3) 0.075(2) Uani 1 1 d .
H93A H 2.4066 0.3992 0.0482 0.113 Uiso 1 1 calc R
H93B H 2.4353 0.4275 -0.0212 0.113 Uiso 1 1 calc R
H93C H 2.4985 0.4167 0.0340 0.113 Uiso 1 1 calc R
C94 C 2.7390(4) 0.1537(4) 0.0725(3) 0.083(2) Uani 1 1 d .
H94A H 2.7701 0.1316 0.0442 0.124 Uiso 1 1 calc R
H94B H 2.7531 0.1164 0.1150 0.124 Uiso 1 1 calc R
H94C H 2.7520 0.2106 0.0672 0.124 Uiso 1 1 calc R
C95 C 2.6703(4) 0.3660(4) 0.0572(3) 0.0514(18) Uani 1 1 d .
C96 C 2.7248(4) 0.4495(4) 0.1348(3) 0.087(3) Uani 1 1 d .
H96A H 2.7601 0.4891 0.1402 0.131 Uiso 1 1 calc R
H96B H 2.7388 0.3940 0.1668 0.131 Uiso 1 1 calc R
H96C H 2.6680 0.4706 0.1381 0.131 Uiso 1 1 calc R

loop_
_atom_site_aniso_label
_atom_site_aniso_U_11
_atom_site_aniso_U_22
_atom_site_aniso_U_33
_atom_site_aniso_U_23
_atom_site_aniso_U_13
_atom_site_aniso_U_12
Fe1 0.0410(5) 0.0447(6) 0.0381(6) -0.0160(5) 0.0043(4) -0.0102(4)
Fe2 0.0433(5) 0.0398(6) 0.0328(6) -0.0128(5) 0.0029(4) -0.0098(4)
Fe3 0.0413(5) 0.0450(6) 0.0359(6) -0.0133(5) 0.0008(4) -0.0099(4)
Fe4 0.0441(5) 0.0397(6) 0.0329(6) -0.0127(5) 0.0029(4) -0.0110(4)
Fe5 0.0436(5) 0.0404(6) 0.0336(6) -0.0137(5) 0.0024(4) -0.0104(4)
Fe6 0.0418(5) 0.0454(6) 0.0379(6) -0.0167(5) 0.0046(5) -0.0105(4)
Fe7 0.0412(5) 0.0458(6) 0.0365(6) -0.0138(5) 0.0017(5) -0.0106(4)
Fe8 0.0433(5) 0.0405(6) 0.0330(6) -0.0127(5) 0.0024(4) -0.0096(4)
S1 0.0424(9) 0.0472(11) 0.0434(11) -0.0176(9) 0.0007(8) -0.0034(8)
S2 0.0638(11) 0.0435(11) 0.0413(11) -0.0187(10) -0.0107(9) -0.0009(9)
S3 0.0651(12) 0.0546(12) 0.0605(13) -0.0284(11) 0.0160(10) -0.0285(9)
S4 0.0668(12) 0.0579(13) 0.0425(12) -0.0171(10) 0.0175(10) -0.0239(9)
S5 0.0844(15) 0.0655(14) 0.0853(17) -0.0207(13) 0.0375(13) -0.0423(11)
S6 0.0439(9) 0.0480(11) 0.0394(11) -0.0131(9) -0.0002(8) -0.0035(8)
S7 0.0647(11) 0.0436(11) 0.0366(11) -0.0095(9) 0.0095(9) -0.0011(9)
S8 0.0634(11) 0.0552(12) 0.0470(12) -0.0085(10) 0.0025(10) -0.0290(9)
S9 0.0658(12) 0.0579(12) 0.0455(12) -0.0208(10) -0.0011(10) -0.0250(10)
S10 0.0832(15) 0.0656(15) 0.0889(17) -0.0221(13) -0.0103(13) -0.0416(12)
S11 0.0438(9) 0.0480(11) 0.0404(11) -0.0169(9) 0.0011(8) -0.0034(8)
S12 0.0642(11) 0.0429(11) 0.0449(12) -0.0184(10) -0.0086(9) -0.0019(9)
S13 0.0639(11) 0.0556(12) 0.0595(13) -0.0283(11) 0.0163(10) -0.0291(9)
S14 0.0656(11) 0.0573(12) 0.0432(12) -0.0172(10) 0.0174(10) -0.0258(9)
S15 0.0835(14) 0.0688(15) 0.0863(17) -0.0236(13) 0.0384(13) -0.0428(12)
S16 0.0432(9) 0.0484(11) 0.0395(11) -0.0151(9) 0.0000(8) -0.0037(8)
S17 0.0636(11) 0.0426(11) 0.0379(11) -0.0099(9) 0.0094(9) -0.0013(9)
S18 0.0651(12) 0.0549(12) 0.0442(12) -0.0071(10) 0.0015(10) -0.0284(9)
S19 0.0660(12) 0.0574(12) 0.0453(12) -0.0216(10) -0.0022(10) -0.0248(10)
S20 0.0846(15) 0.0704(15) 0.0819(17) -0.0230(13) -0.0092(13) -0.0433(12)
C1 0.110(7) 0.066(5) 0.031(4) -0.009(4) 0.006(4) 0.013(5)
C2 0.034(3) 0.133(7) 0.042(5) -0.036(5) -0.005(3) 0.010(4)
C3 0.067(5) 0.080(5) 0.057(5) -0.045(4) 0.019(4) -0.038(4)
C4 0.055(4) 0.067(5) 0.039(4) -0.024(4) 0.003(3) 0.009(4)
C5 0.063(4) 0.084(6) 0.040(5) -0.029(4) 0.018(4) -0.033(4)
C6 0.196(10) 0.122(8) 0.061(6) -0.001(6) -0.021(6) 0.107(7)
C7 0.062(5) 0.263(12) 0.082(7) -0.080(7) 0.002(5) -0.051(7)
C8 0.137(8) 0.091(7) 0.118(8) -0.071(6) 0.021(6) -0.035(6)
C9 0.048(5) 0.163(8) 0.096(7) -0.068(6) 0.004(5) 0.010(5)
C10 0.180(9) 0.124(8) 0.064(6) -0.033(6) 0.035(6) -0.091(7)
C11 0.053(4) 0.096(7) 0.122(8) -0.083(6) 0.010(5) -0.013(4)
C12 0.125(7) 0.099(7) 0.035(4) -0.037(5) 0.033(4) -0.062(5)
C13 0.073(5) 0.057(4) 0.057(5) -0.021(4) -0.042(4) 0.008(4)
C14 0.053(4) 0.075(5) 0.056(5) -0.038(4) 0.005(3) -0.026(3)
C15 0.107(6) 0.033(4) 0.074(6) -0.016(4) -0.043(5) -0.008(4)
C16 0.111(8) 0.302(15) 0.303(15) -0.269(14) 0.109(9) -0.092(9)
C17 0.265(13) 0.156(10) 0.044(6) -0.021(6) 0.005(7) -0.099(9)
C18 0.082(7) 0.174(10) 0.209(12) -0.125(9) -0.066(7) 0.028(7)
C19 0.238(12) 0.202(11) 0.084(7) -0.078(7) 0.084(8) -0.178(10)
C20 0.178(9) 0.069(6) 0.144(8) -0.058(6) -0.051(7) -0.001(6)
C21 0.080(5) 0.052(5) 0.080(6) -0.016(5) -0.011(5) 0.018(4)
C22 0.030(3) 0.124(7) 0.125(7) -0.078(6) -0.017(4) 0.025(4)
C23 0.052(4) 0.046(4) 0.063(5) -0.014(4) 0.017(4) -0.020(3)
C24 0.097(6) 0.073(6) 0.075(6) 0.004(5) 0.034(5) -0.025(5)
C25 0.086(5) 0.075(6) 0.039(4) -0.028(4) 0.002(4) 0.024(4)
C26 0.063(4) 0.080(5) 0.030(4) -0.017(4) 0.007(3) -0.027(4)
C27 0.072(5) 0.068(5) 0.039(5) -0.014(4) -0.013(4) 0.012(4)
C28 0.041(4) 0.102(6) 0.047(5) -0.038(5) 0.006(3) -0.024(4)
C29 0.108(6) 0.059(5) 0.044(5) -0.030(4) 0.017(4) -0.036(4)
C30 0.178(9) 0.124(8) 0.072(6) -0.062(6) -0.027(6) 0.054(7)
C31 0.065(5) 0.211(10) 0.079(6) -0.059(7) 0.025(5) -0.048(6)
C32 0.140(8) 0.094(7) 0.066(6) 0.004(6) -0.021(6) -0.022(6)
C33 0.045(4) 0.189(10) 0.079(6) -0.060(7) -0.015(4) 0.012(5)
C34 0.177(9) 0.114(8) 0.075(6) -0.044(6) 0.010(6) -0.086(7)
C35 0.089(5) 0.061(5) 0.049(5) -0.015(4) 0.031(4) -0.003(4)
C36 0.073(5) 0.096(6) 0.029(4) -0.012(4) 0.000(4) -0.038(4)
C37 0.077(5) 0.053(5) 0.049(5) 0.018(4) 0.032(4) 0.010(4)
C38 0.107(6) 0.058(5) 0.046(5) -0.026(4) 0.034(4) -0.046(4)
C39 0.044(4) 0.105(6) 0.042(4) -0.005(4) 0.004(3) -0.027(4)
C40 0.332(15) 0.118(8) 0.108(8) -0.081(7) 0.117(9) -0.087(9)
C41 0.140(9) 0.254(13) 0.060(7) 0.037(7) -0.036(6) -0.104(9)
C42 0.279(13) 0.047(6) 0.186(11) 0.030(6) 0.168(10) 0.052(7)
C43 0.214(11) 0.152(9) 0.076(7) -0.040(6) 0.034(7) -0.146(8)
C44 0.068(6) 0.198(11) 0.127(9) 0.006(8) 0.042(6) 0.027(7)
C45 0.042(4) 0.129(7) 0.065(6) -0.014(5) -0.003(4) 0.021(4)
C46 0.090(6) 0.048(5) 0.083(6) -0.017(4) 0.002(5) 0.014(4)
C47 0.054(4) 0.046(4) 0.053(5) -0.014(4) -0.005(4) -0.020(3)
C48 0.093(6) 0.097(6) 0.106(7) -0.064(6) -0.015(5) -0.027(5)
C49 0.077(5) 0.061(5) 0.085(6) -0.048(5) -0.036(4) 0.010(4)
C50 0.120(7) 0.054(5) 0.028(4) 0.001(4) 0.001(4) -0.052(5)
C51 0.044(4) 0.115(7) 0.089(6) -0.075(6) 0.014(4) -0.026(4)
C52 0.096(6) 0.055(5) 0.042(5) -0.011(4) -0.034(4) -0.004(4)
C53 0.077(5) 0.099(6) 0.063(5) -0.061(5) 0.027(4) -0.041(5)
C54 0.279(12) 0.039(5) 0.237(11) -0.046(6) -0.213(10) 0.046(6)
C55 0.194(10) 0.149(8) 0.082(7) -0.051(6) 0.045(7) -0.132(8)
C56 0.079(7) 0.176(10) 0.218(12) -0.119(10) -0.057(7) 0.020(7)
C57 0.293(14) 0.137(9) 0.039(6) 0.002(6) -0.047(7) -0.084(9)
C58 0.139(9) 0.265(13) 0.246(13) -0.221(12) 0.118(9) -0.116(9)
C59 0.098(6) 0.053(5) 0.032(4) -0.013(4) 0.010(4) -0.023(4)
C60 0.038(3) 0.109(6) 0.045(5) -0.036(5) 0.009(3) -0.026(4)
C61 0.063(4) 0.067(5) 0.050(5) -0.028(4) 0.001(4) 0.013(4)
C62 0.064(4) 0.086(5) 0.052(5) -0.045(4) 0.010(4) -0.029(4)
C63 0.077(5) 0.080(6) 0.038(5) -0.023(4) -0.015(4) 0.028(4)
C64 0.183(9) 0.110(7) 0.067(6) -0.031(6) 0.044(6) -0.094(7)
C65 0.057(5) 0.198(10) 0.065(6) -0.057(6) 0.008(4) 0.004(6)
C66 0.144(8) 0.081(7) 0.114(8) -0.053(6) 0.039(6) -0.011(6)
C67 0.081(6) 0.189(9) 0.105(7) -0.088(7) 0.010(5) -0.054(6)
C68 0.179(9) 0.139(8) 0.046(5) -0.034(6) -0.016(6) 0.053(7)
C69 0.087(6) 0.055(5) 0.076(6) -0.018(5) -0.013(5) 0.013(4)
C70 0.096(6) 0.090(6) 0.070(5) -0.047(5) -0.020(4) 0.022(5)
C71 0.055(4) 0.042(4) 0.055(5) -0.014(4) 0.017(4) -0.017(3)
C72 0.099(6) 0.073(6) 0.073(6) -0.001(5) 0.030(5) -0.019(5)
C73 0.059(4) 0.082(6) 0.033(4) -0.017(4) -0.007(3) -0.028(4)
C74 0.055(4) 0.069(5) 0.034(4) -0.015(4) -0.009(3) 0.009(4)
C75 0.064(4) 0.082(5) 0.030(4) -0.006(4) 0.006(3) -0.040(4)
C76 0.036(4) 0.136(8) 0.059(5) -0.053(5) 0.000(4) 0.007(4)
C77 0.108(7) 0.066(5) 0.046(5) -0.026(4) -0.021(5) 0.016(5)
C78 0.191(10) 0.122(8) 0.082(7) -0.050(6) 0.031(7) -0.109(7)
C79 0.056(5) 0.174(9) 0.079(6) -0.063(6) -0.007(5) -0.003(6)
C80 0.158(9) 0.086(7) 0.062(6) 0.007(5) 0.001(6) -0.040(6)
C81 0.071(6) 0.263(12) 0.087(7) -0.097(8) 0.033(5) -0.060(7)
C82 0.191(10) 0.120(8) 0.111(8) -0.077(7) -0.050(7) 0.097(7)
C83 0.071(5) 0.058(4) 0.052(5) -0.013(4) 0.033(4) 0.010(3)
C84 0.128(7) 0.097(6) 0.030(4) -0.034(4) 0.013(4) -0.059(5)
C85 0.054(5) 0.097(7) 0.051(5) 0.026(5) -0.003(4) -0.013(4)
C86 0.106(7) 0.037(5) 0.066(6) -0.002(4) 0.047(5) -0.009(4)
C87 0.059(4) 0.071(5) 0.040(4) -0.009(4) 0.008(3) -0.031(4)
C88 0.088(7) 0.169(10) 0.108(8) 0.004(7) 0.043(6) 0.028(7)
C89 0.248(12) 0.166(10) 0.102(8) -0.102(8) 0.070(8) -0.094(9)
C90 0.112(8) 0.327(16) 0.075(7) 0.061(9) -0.048(6) -0.106(9)
C91 0.187(9) 0.063(6) 0.106(7) 0.008(5) 0.078(7) -0.005(6)
C92 0.210(11) 0.220(11) 0.075(7) -0.067(8) 0.035(7) -0.174(9)
C93 0.082(5) 0.056(5) 0.079(6) -0.021(5) -0.003(5) 0.017(4)
C94 0.076(5) 0.090(6) 0.058(5) -0.005(5) 0.003(4) 0.024(4)
C95 0.054(4) 0.042(4) 0.059(5) -0.014(4) -0.004(4) -0.019(3)
C96 0.095(6) 0.058(5) 0.120(7) -0.041(5) -0.024(5) -0.019(4)

loop_
_atom_type_symbol
_atom_type_description
_atom_type_scat_dispersion_real
_atom_type_scat_dispersion_imag
_atom_type_scat_source
C C 0.0033 0.0016 'International Tables Vol C Tables 4.2.6.8 and 6.1.1.4'
H H 0.0000 0.0000 'International Tables Vol C Tables 4.2.6.8 and 6.1.1.4'
S S 0.1246 0.1234 'International Tables Vol C Tables 4.2.6.8 and 6.1.1.4'
Fe Fe 0.3463 0.8444 'International Tables Vol C Tables 4.2.6.8 and 6.1.1.4'

loop_
_geom_angle_atom_site_label_1
_geom_angle_atom_site_label_2
_geom_angle_atom_site_label_3
_geom_angle
C5 Fe1 C1 40.2(3)
C5 Fe1 C2 65.2(3)
C1 Fe1 C2 38.5(3)
C5 Fe1 C4 39.1(2)
C1 Fe1 C4 65.8(3)
C2 Fe1 C4 64.1(2)
C5 Fe1 C3 65.1(2)
C1 Fe1 C3 65.4(3)
C2 Fe1 C3 38.6(2)
C4 Fe1 C3 38.0(2)
C5 Fe1 S3 157.07(18)
C1 Fe1 S3 125.7(3)
C2 Fe1 S3 93.6(2)
C4 Fe1 S3 125.2(2)
C3 Fe1 S3 93.08(17)
C5 Fe1 S2 99.8(2)
C1 Fe1 S2 90.9(2)
C2 Fe1 S2 119.0(2)
C4 Fe1 S2 136.6(2)
C3 Fe1 S2 155.9(2)
S3 Fe1 S2 98.20(7)
C5 Fe1 S1 98.10(19)
C1 Fe1 S1 135.2(3)
C2 Fe1 S1 155.65(17)
C4 Fe1 S1 91.64(18)
C3 Fe1 S1 119.4(2)
S3 Fe1 S1 99.03(7)
S2 Fe1 S1 79.76(6)
C13 Fe2 C11 64.6(3)
C13 Fe2 C15 64.4(3)
C11 Fe2 C15 39.6(3)
C13 Fe2 C14 39.1(2)
C11 Fe2 C14 65.9(3)
C15 Fe2 C14 38.6(2)
C13 Fe2 C12 37.9(2)
C11 Fe2 C12 38.3(3)
C15 Fe2 C12 64.4(3)
C14 Fe2 C12 65.0(2)
C13 Fe2 S4 119.5(2)
C11 Fe2 S4 94.4(2)
C15 Fe2 S4 130.8(3)
C14 Fe2 S4 154.96(19)
C12 Fe2 S4 90.01(19)
C13 Fe2 S2 142.8(2)
C11 Fe2 S2 114.6(3)
C15 Fe2 S2 91.2(2)
C14 Fe2 S2 104.4(2)
C12 Fe2 S2 152.6(3)
S4 Fe2 S2 97.76(7)
C13 Fe2 S1 94.5(2)
C11 Fe2 S1 158.8(2)
C15 Fe2 S1 130.2(3)
C14 Fe2 S1 96.31(17)
C12 Fe2 S1 124.9(3)
S4 Fe2 S1 98.93(7)
S2 Fe2 S1 79.96(6)
C29 Fe3 C25 40.3(2)
C29 Fe3 C28 39.1(2)
C25 Fe3 C28 65.2(3)
C29 Fe3 C27 65.0(3)
C25 Fe3 C27 64.2(3)
C28 Fe3 C27 37.9(2)
C29 Fe3 C26 66.1(2)
C25 Fe3 C26 38.3(2)
C28 Fe3 C26 64.7(2)
C27 Fe3 C26 38.5(2)
C29 Fe3 S8 157.4(2)
C25 Fe3 S8 123.2(2)
C28 Fe3 S8 127.7(2)
C27 Fe3 S8 94.8(2)
C26 Fe3 S8 91.97(18)
C29 Fe3 S7 97.9(2)
C25 Fe3 S7 92.7(2)
C28 Fe3 S7 133.9(2)
C27 Fe3 S7 156.82(18)
C26 Fe3 S7 121.6(2)
S8 Fe3 S7 98.34(7)
C29 Fe3 S6 99.2(2)
C25 Fe3 S6 137.8(2)
C28 Fe3 S6 90.40(17)
C27 Fe3 S6 116.84(19)
C26 Fe3 S6 154.26(19)
S8 Fe3 S6 99.03(7)
S7 Fe3 S6 79.89(6)
C38 Fe4 C36 65.3(3)
C38 Fe4 C39 38.7(2)
C36 Fe4 C39 64.1(3)
C38 Fe4 C35 65.0(3)
C36 Fe4 C35 38.4(2)
C39 Fe4 C35 38.2(2)
C38 Fe4 C37 39.1(3)
C36 Fe4 C37 39.7(3)
C39 Fe4 C37 65.1(3)
C35 Fe4 C37 65.7(3)
C38 Fe4 S9 155.55(18)
C36 Fe4 S9 92.98(19)
C39 Fe4 S9 123.0(2)
C35 Fe4 S9 91.2(2)
C37 Fe4 S9 127.5(3)
C38 Fe4 S7 102.16(19)
C36 Fe4 S7 117.8(2)
C39 Fe4 S7 139.2(2)
C35 Fe4 S7 155.4(2)
C37 Fe4 S7 90.89(19)
S9 Fe4 S7 97.84(7)
C38 Fe4 S6 98.4(2)
C36 Fe4 S6 157.2(2)
C39 Fe4 S6 93.07(19)
C35 Fe4 S6 121.4(2)
C37 Fe4 S6 133.7(2)
S9 Fe4 S6 98.83(7)
S7 Fe4 S6 79.96(6)
C51 Fe5 C50 38.5(3)
C51 Fe5 C52 38.3(2)
C50 Fe5 C52 64.8(3)
C51 Fe5 C53 64.0(3)
C50 Fe5 C53 65.0(3)
C52 Fe5 C53 38.3(3)
C51 Fe5 C49 64.7(3)
C50 Fe5 C49 39.0(3)
C52 Fe5 C49 65.2(3)
C53 Fe5 C49 39.2(3)
C51 Fe5 S14 123.5(3)
C50 Fe5 S14 155.66(19)
C52 Fe5 S14 91.5(2)
C53 Fe5 S14 93.2(2)
C49 Fe5 S14 127.2(3)
C51 Fe5 S12 138.6(3)
C50 Fe5 S12 101.7(2)
C52 Fe5 S12 154.97(19)
C53 Fe5 S12 117.6(3)
C49 Fe5 S12 90.9(2)
S14 Fe5 S12 97.91(7)
C51 Fe5 S11 93.18(17)
C50 Fe5 S11 98.5(2)
C52 Fe5 S11 121.6(2)
C53 Fe5 S11 157.1(2)
C49 Fe5 S11 133.8(3)
S14 Fe5 S11 98.95(7)
S12 Fe5 S11 79.91(6)
C63 Fe6 C59 40.5(3)
C63 Fe6 C60 64.9(3)
C59 Fe6 C60 38.8(2)
C63 Fe6 C61 64.3(3)
C59 Fe6 C61 65.2(3)
C60 Fe6 C61 38.0(2)
C63 Fe6 C62 38.1(2)
C59 Fe6 C62 65.8(3)
C60 Fe6 C62 64.0(2)
C61 Fe6 C62 38.2(2)
C63 Fe6 S13 123.2(2)
C59 Fe6 S13 157.52(19)
C60 Fe6 S13 127.7(2)
C61 Fe6 S13 94.5(2)
C62 Fe6 S13 92.39(18)
C63 Fe6 S12 92.44(19)
C59 Fe6 S12 97.8(2)
C60 Fe6 S12 133.8(2)
C61 Fe6 S12 156.76(19)
C62 Fe6 S12 121.6(2)
S13 Fe6 S12 98.49(7)
C63 Fe6 S11 137.6(2)
C59 Fe6 S11 98.9(2)
C60 Fe6 S11 90.84(17)
C61 Fe6 S11 117.13(18)
C62 Fe6 S11 154.07(18)
S13 Fe6 S11 99.11(7)
S12 Fe6 S11 79.77(6)
C73 Fe7 C77 40.5(3)
C73 Fe7 C76 65.3(3)
C77 Fe7 C76 38.5(3)
C73 Fe7 C74 38.7(2)
C77 Fe7 C74 65.7(3)
C76 Fe7 C74 63.9(2)
C73 Fe7 C75 65.1(2)
C77 Fe7 C75 65.6(3)
C76 Fe7 C75 38.7(2)
C74 Fe7 C75 37.9(2)
C73 Fe7 S18 157.21(19)
C77 Fe7 S18 125.9(3)
C76 Fe7 S18 93.8(2)
C74 Fe7 S18 125.1(2)
C75 Fe7 S18 93.06(17)
C73 Fe7 S17 99.9(2)
C77 Fe7 S17 90.7(2)
C76 Fe7 S17 118.9(2)
C74 Fe7 S17 136.5(2)
C75 Fe7 S17 155.9(2)
S18 Fe7 S17 98.31(7)
C73 Fe7 S16 97.67(19)
C77 Fe7 S16 135.0(3)
C76 Fe7 S16 155.60(18)
C74 Fe7 S16 91.80(18)
C75 Fe7 S16 119.40(19)
S18 Fe7 S16 99.01(7)
S17 Fe7 S16 79.74(6)
C83 Fe8 C87 39.2(2)
C83 Fe8 C84 38.0(3)
C87 Fe8 C84 65.2(2)
C83 Fe8 C85 64.4(3)
C87 Fe8 C85 66.1(3)
C84 Fe8 C85 38.2(3)
C83 Fe8 C86 64.2(3)
C87 Fe8 C86 39.0(3)
C84 Fe8 C86 64.1(3)
C85 Fe8 C86 39.1(3)
C83 Fe8 S19 119.6(2)
C87 Fe8 S19 155.14(19)
C84 Fe8 S19 89.93(18)
C85 Fe8 S19 94.3(2)
C86 Fe8 S19 130.3(3)
C83 Fe8 S17 142.5(2)
C87 Fe8 S17 104.1(2)
C84 Fe8 S17 152.6(3)
C85 Fe8 S17 114.7(3)
C86 Fe8 S17 91.41(19)
S19 Fe8 S17 97.89(7)
C83 Fe8 S16 94.7(2)
C87 Fe8 S16 96.34(19)
C84 Fe8 S16 125.0(3)
C85 Fe8 S16 158.9(2)
C86 Fe8 S16 130.9(3)
S19 Fe8 S16 98.87(7)
S17 Fe8 S16 79.87(6)
C21 S1 Fe2 110.4(2)
C21 S1 Fe1 109.9(2)
Fe2 S1 Fe1 95.23(6)
C22 S2 Fe1 110.2(2)
C22 S2 Fe2 111.1(2)
Fe1 S2 Fe2 95.99(7)
C23 S3 Fe1 118.5(2)
C23 S4 Fe2 119.8(2)
C23 S5 C24 104.6(3)
C46 S6 Fe4 110.4(2)
C46 S6 Fe3 110.0(2)
Fe4 S6 Fe3 95.12(6)
C45 S7 Fe3 110.0(2)
C45 S7 Fe4 111.0(2)
Fe3 S7 Fe4 95.91(7)
C47 S8 Fe3 118.4(2)
C47 S9 Fe4 120.3(2)
C47 S10 C48 104.4(3)
C69 S11 Fe5 110.3(2)
C69 S11 Fe6 110.1(2)
Fe5 S11 Fe6 95.11(6)
C70 S12 Fe6 110.0(2)
C70 S12 Fe5 111.1(2)
Fe6 S12 Fe5 95.92(7)
C71 S13 Fe6 118.5(2)
C71 S14 Fe5 120.0(2)
C71 S15 C72 104.2(3)
C93 S16 Fe8 110.7(2)
C93 S16 Fe7 110.0(2)
Fe8 S16 Fe7 95.22(6)
C94 S17 Fe7 110.1(2)
C94 S17 Fe8 110.7(2)
Fe7 S17 Fe8 96.03(7)
C95 S18 Fe7 118.3(2)
C95 S19 Fe8 119.8(2)
C96 S20 C95 104.2(3)
C2 C1 C5 105.8(6)
C2 C1 C6 123.7(8)
C5 C1 C6 130.3(8)
C2 C1 Fe1 71.0(4)
C5 C1 Fe1 68.8(4)
C6 C1 Fe1 128.3(5)
C1 C2 C3 110.1(6)
C1 C2 C7 129.0(8)
C3 C2 C7 120.8(8)
C1 C2 Fe1 70.5(4)
C3 C2 Fe1 71.4(4)
C7 C2 Fe1 128.7(5)
C4 C3 C2 107.5(6)
C4 C3 C8 122.1(7)
C2 C3 C8 130.3(6)
C4 C3 Fe1 70.4(3)
C2 C3 Fe1 70.0(4)
C8 C3 Fe1 127.7(5)
C3 C4 C5 108.8(6)
C3 C4 C9 129.6(7)
C5 C4 C9 121.4(7)
C3 C4 Fe1 71.6(4)
C5 C4 Fe1 69.0(3)
C9 C4 Fe1 128.5(5)
C4 C5 C1 107.8(6)
C4 C5 C10 128.9(7)
C1 C5 C10 123.1(7)
C4 C5 Fe1 72.0(4)
C1 C5 Fe1 71.0(4)
C10 C5 Fe1 126.5(5)
C1 C6 H6A 109.5
C1 C6 H6B 109.5
H6A C6 H6B 109.5
C1 C6 H6C 109.5
H6A C6 H6C 109.5
H6B C6 H6C 109.5
C2 C7 H7A 109.5
C2 C7 H7B 109.5
H7A C7 H7B 109.5
C2 C7 H7C 109.5
H7A C7 H7C 109.5
H7B C7 H7C 109.5
C3 C8 H8A 109.5
C3 C8 H8B 109.5
H8A C8 H8B 109.5
C3 C8 H8C 109.5
H8A C8 H8C 109.5
H8B C8 H8C 109.5
C4 C9 H9A 109.5
C4 C9 H9B 109.5
H9A C9 H9B 109.5
C4 C9 H9C 109.5
H9A C9 H9C 109.5
H9B C9 H9C 109.5
C5 C10 H10A 109.5
C5 C10 H10B 109.5
H10A C10 H10B 109.5
C5 C10 H10C 109.5
H10A C10 H10C 109.5
H10B C10 H10C 109.5
C12 C11 C15 106.4(6)
C12 C11 C16 123.3(9)
C15 C11 C16 130.1(9)
C12 C11 Fe2 71.2(4)
C15 C11 Fe2 70.3(4)
C16 C11 Fe2 127.0(5)
C13 C12 C11 109.3(7)
C13 C12 C17 121.2(9)
C11 C12 C17 129.4(8)
C13 C12 Fe2 70.7(4)
C11 C12 Fe2 70.5(4)
C17 C12 Fe2 127.8(5)
C12 C13 C14 109.2(6)
C12 C13 C18 131.2(8)
C14 C13 C18 119.4(8)
C12 C13 Fe2 71.4(4)
C14 C13 Fe2 70.6(3)
C18 C13 Fe2 127.8(5)
C15 C14 C13 106.2(6)
C15 C14 C19 122.8(8)
C13 C14 C19 130.9(7)
C15 C14 Fe2 70.6(4)
C13 C14 Fe2 70.2(4)
C19 C14 Fe2 126.5(4)
C14 C15 C11 108.8(7)
C14 C15 C20 130.4(9)
C11 C15 C20 120.7(9)
C14 C15 Fe2 70.8(4)
C11 C15 Fe2 70.1(4)
C20 C15 Fe2 127.2(5)
C11 C16 H16A 109.5
C11 C16 H16B 109.5
H16A C16 H16B 109.5
C11 C16 H16C 109.5
H16A C16 H16C 109.5
H16B C16 H16C 109.5
C12 C17 H17A 109.5
C12 C17 H17B 109.5
H17A C17 H17B 109.5
C12 C17 H17C 109.5
H17A C17 H17C 109.5
H17B C17 H17C 109.5
C13 C18 H18A 109.5
C13 C18 H18B 109.5
H18A C18 H18B 109.5
C13 C18 H18C 109.5
H18A C18 H18C 109.5
H18B C18 H18C 109.5
C14 C19 H19A 109.5
C14 C19 H19B 109.5
H19A C19 H19B 109.5
C14 C19 H19C 109.5
H19A C19 H19C 109.5
H19B C19 H19C 109.5
C15 C20 H20A 109.5
C15 C20 H20B 109.5
H20A C20 H20B 109.5
C15 C20 H20C 109.5
H20A C20 H20C 109.5
H20B C20 H20C 109.5
S1 C21 H21A 109.5
S1 C21 H21B 109.5
H21A C21 H21B 109.5
S1 C21 H21C 109.5
H21A C21 H21C 109.5
H21B C21 H21C 109.5
S2 C22 H22A 109.5
S2 C22 H22B 109.5
H22A C22 H22B 109.5
S2 C22 H22C 109.5
H22A C22 H22C 109.5
H22B C22 H22C 109.5
S4 C23 S3 129.3(4)
S4 C23 S5 119.3(4)
S3 C23 S5 111.4(3)
S5 C24 H24A 109.5
S5 C24 H24B 109.5
H24A C24 H24B 109.5
S5 C24 H24C 109.5
H24A C24 H24C 109.5
H24B C24 H24C 109.5
C26 C25 C29 108.9(6)
C26 C25 C30 130.5(7)
C29 C25 C30 120.4(7)
C26 C25 Fe3 72.4(4)
C29 C25 Fe3 69.4(3)
C30 C25 Fe3 126.8(5)
C25 C26 C27 107.0(6)
C25 C26 C31 123.6(7)
C27 C26 C31 129.2(7)
C25 C26 Fe3 69.4(3)
C27 C26 Fe3 70.6(4)
C31 C26 Fe3 129.0(5)
C28 C27 C26 109.4(6)
C28 C27 C32 129.6(7)
C26 C27 C32 120.9(7)
C28 C27 Fe3 70.4(4)
C26 C27 Fe3 70.9(4)
C32 C27 Fe3 127.6(5)
C27 C28 C29 108.8(6)
C27 C28 C33 122.3(7)
C29 C28 C33 128.7(7)
C27 C28 Fe3 71.6(4)
C29 C28 Fe3 69.2(4)
C33 C28 Fe3 129.7(5)
C28 C29 C25 105.9(6)
C28 C29 C34 121.9(7)
C25 C29 C34 131.8(8)
C28 C29 Fe3 71.7(4)
C25 C29 Fe3 70.4(4)
C34 C29 Fe3 127.3(5)
C25 C30 H30A 109.5
C25 C30 H30B 109.5
H30A C30 H30B 109.5
C25 C30 H30C 109.5
H30A C30 H30C 109.5
H30B C30 H30C 109.5
C26 C31 H31A 109.5
C26 C31 H31B 109.5
H31A C31 H31B 109.5
C26 C31 H31C 109.5
H31A C31 H31C 109.5
H31B C31 H31C 109.5
C27 C32 H32A 109.5
C27 C32 H32B 109.5
H32A C32 H32B 109.5
C27 C32 H32C 109.5
H32A C32 H32C 109.5
H32B C32 H32C 109.5
C28 C33 H33A 109.5
C28 C33 H33B 109.5
H33A C33 H33B 109.5
C28 C33 H33C 109.5
H33A C33 H33C 109.5
H33B C33 H33C 109.5
C29 C34 H34A 109.5
C29 C34 H34B 109.5
H34A C34 H34B 109.5
C29 C34 H34C 109.5
H34A C34 H34C 109.5
H34B C34 H34C 109.5
C39 C35 C36 107.3(6)
C39 C35 C40 130.5(8)
C36 C35 C40 122.0(8)
C39 C35 Fe4 70.4(4)
C36 C35 Fe4 69.6(4)
C40 C35 Fe4 128.2(5)
C35 C36 C37 109.7(6)
C35 C36 C41 130.6(8)
C37 C36 C41 119.5(8)
C35 C36 Fe4 72.0(4)
C37 C36 Fe4 71.5(4)
C41 C36 Fe4 126.3(5)
C38 C37 C36 104.8(6)
C38 C37 C42 122.2(9)
C36 C37 C42 133.0(9)
C38 C37 Fe4 69.0(4)
C36 C37 Fe4 68.8(4)
C42 C37 Fe4 127.8(5)
C39 C38 C37 108.9(6)
C39 C38 C43 119.9(8)
C37 C38 C43 131.0(8)
C39 C38 Fe4 71.4(4)
C37 C38 Fe4 71.9(4)
C43 C38 Fe4 126.4(5)
C35 C39 C38 109.3(6)
C35 C39 C44 120.9(8)
C38 C39 C44 129.7(8)
C35 C39 Fe4 71.4(4)
C38 C39 Fe4 69.9(4)
C44 C39 Fe4 127.4(5)
C35 C40 H40A 109.5
C35 C40 H40B 109.5
H40A C40 H40B 109.5
C35 C40 H40C 109.5
H40A C40 H40C 109.5
H40B C40 H40C 109.5
C36 C41 H41A 109.5
C36 C41 H41B 109.5
H41A C41 H41B 109.5
C36 C41 H41C 109.5
H41A C41 H41C 109.5
H41B C41 H41C 109.5
C37 C42 H42A 109.5
C37 C42 H42B 109.5
H42A C42 H42B 109.5
C37 C42 H42C 109.5
H42A C42 H42C 109.5
H42B C42 H42C 109.5
C38 C43 H43A 109.5
C38 C43 H43B 109.5
H43A C43 H43B 109.5
C38 C43 H43C 109.5
H43A C43 H43C 109.5
H43B C43 H43C 109.5
C39 C44 H44A 109.5
C39 C44 H44B 109.5
H44A C44 H44B 109.5
C39 C44 H44C 109.5
H44A C44 H44C 109.5
H44B C44 H44C 109.5
S7 C45 H45A 109.5
S7 C45 H45B 109.5
H45A C45 H45B 109.5
S7 C45 H45C 109.5
H45A C45 H45C 109.5
H45B C45 H45C 109.5
S6 C46 H46A 109.5
S6 C46 H46B 109.5
H46A C46 H46B 109.5
S6 C46 H46C 109.5
H46A C46 H46C 109.5
H46B C46 H46C 109.5
S9 C47 S8 129.0(3)
S9 C47 S10 119.9(4)
S8 C47 S10 111.1(3)
S10 C48 H48A 109.5
S10 C48 H48B 109.5
H48A C48 H48B 109.5
S10 C48 H48C 109.5
H48A C48 H48C 109.5
H48B C48 H48C 109.5
C50 C49 C53 105.8(6)
C50 C49 C54 120.5(9)
C53 C49 C54 133.6(9)
C50 C49 Fe5 69.2(4)
C53 C49 Fe5 69.6(4)
C54 C49 Fe5 128.0(5)
C51 C50 C49 108.2(6)
C51 C50 C55 119.5(8)
C49 C50 C55 132.2(8)
C51 C50 Fe5 70.7(4)
C49 C50 Fe5 71.9(4)
C55 C50 Fe5 126.6(5)
C52 C51 C50 109.5(6)
C52 C51 C56 119.6(8)
C50 C51 C56 130.7(8)
C52 C51 Fe5 71.4(4)
C50 C51 Fe5 70.8(4)
C56 C51 Fe5 127.3(5)
C51 C52 C53 107.7(6)
C51 C52 C57 131.5(8)
C53 C52 C57 120.7(8)
C51 C52 Fe5 70.3(4)
C53 C52 Fe5 70.9(4)
C57 C52 Fe5 127.8(5)
C52 C53 C49 108.9(6)
C52 C53 C58 131.0(8)
C49 C53 C58 120.1(8)
C52 C53 Fe5 70.8(4)
C49 C53 Fe5 71.2(4)
C58 C53 Fe5 125.9(5)
C49 C54 H54A 109.5
C49 C54 H54B 109.5
H54A C54 H54B 109.5
C49 C54 H54C 109.5
H54A C54 H54C 109.5
H54B C54 H54C 109.5
C50 C55 H55A 109.5
C50 C55 H55B 109.5
H55A C55 H55B 109.5
C50 C55 H55C 109.5
H55A C55 H55C 109.5
H55B C55 H55C 109.5
C51 C56 H56A 109.5
C51 C56 H56B 109.5
H56A C56 H56B 109.5
C51 C56 H56C 109.5
H56A C56 H56C 109.5
H56B C56 H56C 109.5
C52 C57 H57A 109.5
C52 C57 H57B 109.5
H57A C57 H57B 109.5
C52 C57 H57C 109.5
H57A C57 H57C 109.5
H57B C57 H57C 109.5
C53 C58 H58A 109.5
C53 C58 H58B 109.5
H58A C58 H58B 109.5
C53 C58 H58C 109.5
H58A C58 H58C 109.5
H58B C58 H58C 109.5
C60 C59 C63 105.1(6)
C60 C59 C64 122.9(7)
C63 C59 C64 131.7(7)
C60 C59 Fe6 71.8(4)
C63 C59 Fe6 69.6(4)
C64 C59 Fe6 127.4(5)
C61 C60 C59 110.0(6)
C61 C60 C65 122.2(7)
C59 C60 C65 127.6(7)
C61 C60 Fe6 71.9(3)
C59 C60 Fe6 69.4(4)
C65 C60 Fe6 129.0(5)
C60 C61 C62 108.0(6)
C60 C61 C66 129.9(7)
C62 C61 C66 121.9(7)
C60 C61 Fe6 70.1(4)
C62 C61 Fe6 71.0(3)
C66 C61 Fe6 127.7(5)
C63 C62 C61 107.8(6)
C63 C62 C67 124.4(7)
C61 C62 C67 127.7(7)
C63 C62 Fe6 68.6(4)
C61 C62 Fe6 70.8(4)
C67 C62 Fe6 128.2(5)
C62 C63 C59 109.0(6)
C62 C63 C68 129.4(8)
C59 C63 C68 121.2(8)
C62 C63 Fe6 73.3(4)
C59 C63 Fe6 69.9(4)
C68 C63 Fe6 127.8(5)
C59 C64 H64A 109.5
C59 C64 H64B 109.5
H64A C64 H64B 109.5
C59 C64 H64C 109.5
H64A C64 H64C 109.5
H64B C64 H64C 109.5
C60 C65 H65A 109.5
C60 C65 H65B 109.5
H65A C65 H65B 109.5
C60 C65 H65C 109.5
H65A C65 H65C 109.5
H65B C65 H65C 109.5
C61 C66 H66A 109.5
C61 C66 H66B 109.5
H66A C66 H66B 109.5
C61 C66 H66C 109.5
H66A C66 H66C 109.5
H66B C66 H66C 109.5
C62 C67 H67A 109.5
C62 C67 H67B 109.5
H67A C67 H67B 109.5
C62 C67 H67C 109.5
H67A C67 H67C 109.5
H67B C67 H67C 109.5
C63 C68 H68A 109.5
C63 C68 H68B 109.5
H68A C68 H68B 109.5
C63 C68 H68C 109.5
H68A C68 H68C 109.5
H68B C68 H68C 109.5
S11 C69 H69A 109.5
S11 C69 H69B 109.5
H69A C69 H69B 109.5
S11 C69 H69C 109.5
H69A C69 H69C 109.5
H69B C69 H69C 109.5
S12 C70 H70A 109.5
S12 C70 H70B 109.5
H70A C70 H70B 109.5
S12 C70 H70C 109.5
H70A C70 H70C 109.5
H70B C70 H70C 109.5
S14 C71 S13 129.2(4)
S14 C71 S15 119.5(4)
S13 C71 S15 111.3(3)
S15 C72 H72A 109.5
S15 C72 H72B 109.5
H72A C72 H72B 109.5
S15 C72 H72C 109.5
H72A C72 H72C 109.5
H72B C72 H72C 109.5
C74 C73 C77 107.3(6)
C74 C73 C78 130.2(7)
C77 C73 C78 122.2(7)
C74 C73 Fe7 72.0(4)
C77 C73 Fe7 70.5(4)
C78 C73 Fe7 126.8(5)
C75 C74 C73 109.8(6)
C75 C74 C79 129.5(7)
C73 C74 C79 120.6(7)
C75 C74 Fe7 71.5(4)
C73 C74 Fe7 69.3(3)
C79 C74 Fe7 128.7(5)
C74 C75 C76 107.1(6)
C74 C75 C80 121.8(7)
C76 C75 C80 130.9(7)
C74 C75 Fe7 70.6(4)
C76 C75 Fe7 70.1(4)
C80 C75 Fe7 128.7(5)
C77 C76 C75 110.1(6)
C77 C76 C81 129.4(8)
C75 C76 C81 120.4(8)
C77 C76 Fe7 70.3(4)
C75 C76 Fe7 71.2(4)
C81 C76 Fe7 128.3(5)
C76 C77 C73 105.6(6)
C76 C77 C82 123.7(8)
C73 C77 C82 130.5(8)
C76 C77 Fe7 71.2(4)
C73 C77 Fe7 69.0(4)
C82 C77 Fe7 127.8(5)
C73 C78 H78A 109.5
C73 C78 H78B 109.5
H78A C78 H78B 109.5
C73 C78 H78C 109.5
H78A C78 H78C 109.5
H78B C78 H78C 109.5
C74 C79 H79A 109.5
C74 C79 H79B 109.5
H79A C79 H79B 109.5
C74 C79 H79C 109.5
H79A C79 H79C 109.5
H79B C79 H79C 109.5
C75 C80 H80A 109.5
C75 C80 H80B 109.5
H80A C80 H80B 109.5
C75 C80 H80C 109.5
H80A C80 H80C 109.5
H80B C80 H80C 109.5
C76 C81 H81A 109.5
C76 C81 H81B 109.5
H81A C81 H81B 109.5
C76 C81 H81C 109.5
H81A C81 H81C 109.5
H81B C81 H81C 109.5
C77 C82 H82A 109.5
C77 C82 H82B 109.5
H82A C82 H82B 109.5
C77 C82 H82C 109.5
H82A C82 H82C 109.5
H82B C82 H82C 109.5
C84 C83 C87 109.7(6)
C84 C83 C88 130.9(7)
C87 C83 C88 119.3(7)
C84 C83 Fe8 71.4(4)
C87 C83 Fe8 70.7(3)
C88 C83 Fe8 127.5(5)
C83 C84 C85 109.2(6)
C83 C84 C89 120.3(8)
C85 C84 C89 130.3(8)
C83 C84 Fe8 70.6(3)
C85 C84 Fe8 71.0(4)
C89 C84 Fe8 127.8(5)
C84 C85 C86 106.7(6)
C84 C85 C90 123.1(9)
C86 C85 C90 130.0(9)
C84 C85 Fe8 70.9(4)
C86 C85 Fe8 70.5(4)
C90 C85 Fe8 127.1(5)
C87 C86 C85 109.3(6)
C87 C86 C91 128.4(8)
C85 C86 C91 122.3(9)
C87 C86 Fe8 70.3(4)
C85 C86 Fe8 70.4(4)
C91 C86 Fe8 127.1(5)
C86 C87 C83 105.1(6)
C86 C87 C92 124.1(8)
C83 C87 C92 130.6(8)
C86 C87 Fe8 70.7(4)
C83 C87 Fe8 70.1(4)
C92 C87 Fe8 127.0(5)
C83 C88 H88A 109.5
C83 C88 H88B 109.5
H88A C88 H88B 109.5
C83 C88 H88C 109.5
H88A C88 H88C 109.5
H88B C88 H88C 109.5
C84 C89 H89A 109.5
C84 C89 H89B 109.5
H89A C89 H89B 109.5
C84 C89 H89C 109.5
H89A C89 H89C 109.5
H89B C89 H89C 109.5
C85 C90 H90A 109.5
C85 C90 H90B 109.5
H90A C90 H90B 109.5
C85 C90 H90C 109.5
H90A C90 H90C 109.5
H90B C90 H90C 109.5
C86 C91 H91A 109.5
C86 C91 H91B 109.5
H91A C91 H91B 109.5
C86 C91 H91C 109.5
H91A C91 H91C 109.5
H91B C91 H91C 109.5
C87 C92 H92A 109.5
C87 C92 H92B 109.5
H92A C92 H92B 109.5
C87 C92 H92C 109.5
H92A C92 H92C 109.5
H92B C92 H92C 109.5
S16 C93 H93A 109.5
S16 C93 H93B 109.5
H93A C93 H93B 109.5
S16 C93 H93C 109.5
H93A C93 H93C 109.5
H93B C93 H93C 109.5
S17 C94 H94A 109.5
S17 C94 H94B 109.5
H94A C94 H94B 109.5
S17 C94 H94C 109.5
H94A C94 H94C 109.5
H94B C94 H94C 109.5
S19 C95 S18 129.6(3)
S19 C95 S20 119.5(4)
S18 C95 S20 111.0(3)
S20 C96 H96A 109.5
S20 C96 H96B 109.5
H96A C96 H96B 109.5
S20 C96 H96C 109.5
H96A C96 H96C 109.5
H96B C96 H96C 109.5

loop_
_geom_bond_atom_site_label_1
_geom_bond_atom_site_label_2
_geom_bond_distance
Fe1 C5 2.089(6)
Fe1 C1 2.118(7)
Fe1 C2 2.125(6)
Fe1 C4 2.128(6)
Fe1 C3 2.142(6)
Fe1 S3 2.1785(18)
Fe1 S2 2.2537(16)
Fe1 S1 2.2726(18)
Fe2 C13 2.098(6)
Fe2 C11 2.099(7)
Fe2 C15 2.102(6)
Fe2 C14 2.104(6)
Fe2 C12 2.108(6)
Fe2 S4 2.1632(18)
Fe2 S2 2.2544(18)
Fe2 S1 2.2627(16)
Fe3 C29 2.090(6)
Fe3 C25 2.104(6)
Fe3 C28 2.124(6)
Fe3 C27 2.139(7)
Fe3 C26 2.143(6)
Fe3 S8 2.1792(17)
Fe3 S7 2.2547(19)
Fe3 S6 2.2715(17)
Fe4 C38 2.087(6)
Fe4 C36 2.089(6)
Fe4 C39 2.106(6)
Fe4 C35 2.119(6)
Fe4 C37 2.125(7)
Fe4 S9 2.1615(17)
Fe4 S7 2.2556(17)
Fe4 S6 2.2674(18)
Fe5 C51 2.089(6)
Fe5 C50 2.090(6)
Fe5 C52 2.103(6)
Fe5 C53 2.104(6)
Fe5 C49 2.125(6)
Fe5 S14 2.1607(18)
Fe5 S12 2.2555(18)
Fe5 S11 2.2646(16)
Fe6 C63 2.089(7)
Fe6 C59 2.093(7)
Fe6 C60 2.124(6)
Fe6 C61 2.146(6)
Fe6 C62 2.149(6)
Fe6 S13 2.1769(18)
Fe6 S12 2.2533(17)
Fe6 S11 2.2734(18)
Fe7 C73 2.095(6)
Fe7 C77 2.116(7)
Fe7 C76 2.126(7)
Fe7 C74 2.129(6)
Fe7 C75 2.140(6)
Fe7 S18 2.1787(17)
Fe7 S17 2.2518(19)
Fe7 S16 2.2716(17)
Fe8 C83 2.092(6)
Fe8 C87 2.099(6)
Fe8 C84 2.102(6)
Fe8 C85 2.103(7)
Fe8 C86 2.104(7)
Fe8 S19 2.1623(17)
Fe8 S17 2.2540(17)
Fe8 S16 2.2632(18)
S1 C21 1.817(6)
S2 C22 1.838(5)
S3 C23 1.702(6)
S4 C23 1.680(6)
S5 C23 1.760(6)
S5 C24 1.786(7)
S6 C46 1.813(6)
S7 C45 1.839(5)
S8 C47 1.713(6)
S9 C47 1.672(6)
S10 C47 1.762(5)
S10 C48 1.789(6)
S11 C69 1.813(6)
S12 C70 1.811(6)
S13 C71 1.702(6)
S14 C71 1.680(6)
S15 C71 1.762(6)
S15 C72 1.787(7)
S16 C93 1.814(6)
S17 C94 1.821(6)
S18 C95 1.704(6)
S19 C95 1.673(6)
S20 C96 1.765(7)
S20 C95 1.766(5)
C1 C2 1.399(9)
C1 C5 1.445(9)
C1 C6 1.504(9)
C2 C3 1.410(9)
C2 C7 1.524(8)
C3 C4 1.391(8)
C3 C8 1.504(8)
C4 C5 1.411(8)
C4 C9 1.520(8)
C5 C10 1.500(8)
C6 H6A 0.9600
C6 H6B 0.9600
C6 H6C 0.9600
C7 H7A 0.9600
C7 H7B 0.9600
C7 H7C 0.9600
C8 H8A 0.9600
C8 H8B 0.9600
C8 H8C 0.9600
C9 H9A 0.9600
C9 H9B 0.9600
C9 H9C 0.9600
C10 H10A 0.9600
C10 H10B 0.9600
C10 H10C 0.9600
C11 C12 1.381(10)
C11 C15 1.422(10)
C11 C16 1.527(9)
C12 C13 1.367(9)
C12 C17 1.534(9)
C13 C14 1.408(8)
C13 C18 1.513(8)
C14 C15 1.390(9)
C14 C19 1.513(8)
C15 C20 1.508(9)
C16 H16A 0.9600
C16 H16B 0.9600
C16 H16C 0.9600
C17 H17A 0.9600
C17 H17B 0.9600
C17 H17C 0.9600
C18 H18A 0.9600
C18 H18B 0.9600
C18 H18C 0.9600
C19 H19A 0.9600
C19 H19B 0.9600
C19 H19C 0.9600
C20 H20A 0.9600
C20 H20B 0.9600
C20 H20C 0.9600
C21 H21A 0.9600
C21 H21B 0.9600
C21 H21C 0.9600
C22 H22A 0.9600
C22 H22B 0.9600
C22 H22C 0.9600
C24 H24A 0.9600
C24 H24B 0.9600
C24 H24C 0.9600
C25 C26 1.392(9)
C25 C29 1.444(9)
C25 C30 1.508(9)
C26 C27 1.412(8)
C26 C31 1.513(8)
C27 C28 1.386(8)
C27 C32 1.512(9)
C28 C29 1.410(9)
C28 C33 1.516(8)
C29 C34 1.482(8)
C30 H30A 0.9600
C30 H30B 0.9600
C30 H30C 0.9600
C31 H31A 0.9600
C31 H31B 0.9600
C31 H31C 0.9600
C32 H32A 0.9600
C32 H32B 0.9600
C32 H32C 0.9600
C33 H33A 0.9600
C33 H33B 0.9600
C33 H33C 0.9600
C34 H34A 0.9600
C34 H34B 0.9600
C34 H34C 0.9600
C35 C39 1.382(9)
C35 C36 1.383(9)
C35 C40 1.513(8)
C36 C37 1.432(9)
C36 C41 1.543(9)
C37 C38 1.411(9)
C37 C42 1.497(8)
C38 C39 1.388(9)
C38 C43 1.518(8)
C39 C44 1.517(9)
C40 H40A 0.9600
C40 H40B 0.9600
C40 H40C 0.9600
C41 H41A 0.9600
C41 H41B 0.9600
C41 H41C 0.9600
C42 H42A 0.9600
C42 H42B 0.9600
C42 H42C 0.9600
C43 H43A 0.9600
C43 H43B 0.9600
C43 H43C 0.9600
C44 H44A 0.9600
C44 H44B 0.9600
C44 H44C 0.9600
C45 H45A 0.9600
C45 H45B 0.9600
C45 H45C 0.9600
C46 H46A 0.9600
C46 H46B 0.9600
C46 H46C 0.9600
C48 H48A 0.9600
C48 H48B 0.9600
C48 H48C 0.9600
C49 C50 1.406(9)
C49 C53 1.418(10)
C49 C54 1.490(9)
C50 C51 1.378(9)
C50 C55 1.519(8)
C51 C52 1.373(9)
C51 C56 1.536(9)
C52 C53 1.379(9)
C52 C57 1.529(9)
C53 C58 1.530(9)
C54 H54A 0.9600
C54 H54B 0.9600
C54 H54C 0.9600
C55 H55A 0.9600
C55 H55B 0.9600
C55 H55C 0.9600
C56 H56A 0.9600
C56 H56B 0.9600
C56 H56C 0.9600
C57 H57A 0.9600
C57 H57B 0.9600
C57 H57C 0.9600
C58 H58A 0.9600
C58 H58B 0.9600
C58 H58C 0.9600
C59 C60 1.400(9)
C59 C63 1.448(9)
C59 C64 1.493(8)
C60 C61 1.390(8)
C60 C65 1.522(8)
C61 C62 1.407(8)
C61 C66 1.509(8)
C62 C63 1.383(9)
C62 C67 1.525(8)
C63 C68 1.506(9)
C64 H64A 0.9600
C64 H64B 0.9600
C64 H64C 0.9600
C65 H65A 0.9600
C65 H65B 0.9600
C65 H65C 0.9600
C66 H66A 0.9600
C66 H66B 0.9600
C66 H66C 0.9600
C67 H67A 0.9600
C67 H67B 0.9600
C67 H67C 0.9600
C68 H68A 0.9600
C68 H68B 0.9600
C68 H68C 0.9600
C69 H69A 0.9600
C69 H69B 0.9600
C69 H69C 0.9600
C70 H70A 0.9600
C70 H70B 0.9600
C70 H70C 0.9600
C72 H72A 0.9600
C72 H72B 0.9600
C72 H72C 0.9600
C73 C74 1.399(8)
C73 C77 1.458(9)
C73 C78 1.506(8)
C74 C75 1.386(8)
C74 C79 1.524(8)
C75 C76 1.414(9)
C75 C80 1.512(9)
C76 C77 1.398(10)
C76 C81 1.524(8)
C77 C82 1.500(9)
C78 H78A 0.9600
C78 H78B 0.9600
C78 H78C 0.9600
C79 H79A 0.9600
C79 H79B 0.9600
C79 H79C 0.9600
C80 H80A 0.9600
C80 H80B 0.9600
C80 H80C 0.9600
C81 H81A 0.9600
C81 H81B 0.9600
C81 H81C 0.9600
C82 H82A 0.9600
C82 H82B 0.9600
C82 H82C 0.9600
C83 C84 1.365(9)
C83 C87 1.405(8)
C83 C88 1.532(9)
C84 C85 1.375(10)
C84 C89 1.528(8)
C85 C86 1.407(10)
C85 C90 1.522(9)
C86 C87 1.402(9)
C86 C91 1.511(9)
C87 C92 1.510(8)
C88 H88A 0.9600
C88 H88B 0.9600
C88 H88C 0.9600
C89 H89A 0.9600
C89 H89B 0.9600
C89 H89C 0.9600
C90 H90A 0.9600
C90 H90B 0.9600
C90 H90C 0.9600
C91 H91A 0.9600
C91 H91B 0.9600
C91 H91C 0.9600
C92 H92A 0.9600
C92 H92B 0.9600
C92 H92C 0.9600
C93 H93A 0.9600
C93 H93B 0.9600
C93 H93C 0.9600
C94 H94A 0.9600
C94 H94B 0.9600
C94 H94C 0.9600
C96 H96A 0.9600
C96 H96B 0.9600
C96 H96C 0.9600
